data_7013501
loop_
_publ_author_name
'Song, Rui-Feng'
'Xie, Ya-Bo'
'Li, Jian-Rong'
'Bu, Xian-He'

_publ_section_title
;
 Formation of novel discrete silver(i) coordination architectures with
 quinoline-based monothioethers: adjusting the intramolecular Ag?Ag
 distances and complex structures by ligands modifications and
 variations of counter anions
;
_journal_issue 24
_journal_name_full 'Dalton Transactions'
_journal_page_first 4742
_journal_paper_doi 10.1039/b309176g
_journal_year 2003
_chemical_formula_sum 'C13 H11 Ag Cl N3 O4 S2'
_chemical_formula_weight 480.69
_chemical_name_systematic
;
?
;
_space_group_IT_number 14
_symmetry_cell_setting monoclinic
_symmetry_space_group_name_Hall '-P 2ybc'
_symmetry_space_group_name_H-M 'P 1 21/c 1'
_atom_sites_solution_hydrogens geom
_atom_sites_solution_primary direct
_atom_sites_solution_secondary difmap
_audit_creation_method SHELXL-97
_cell_angle_alpha 90.00
_cell_angle_beta 102.681(2)
_cell_angle_gamma 90.00
_cell_formula_units_Z 4
_cell_length_a 12.3271(17)
_cell_length_b 10.2764(15)
_cell_length_c 12.8467(18)
_cell_measurement_reflns_used 568
_cell_measurement_temperature 184(2)
_cell_measurement_theta_max 26.12
_cell_measurement_theta_min 2.53
_cell_volume 1587.7(4)
_computing_structure_refinement 'SHELXL-97 (Sheldrick, 1997)'
_computing_structure_solution 'SHELXS-97 (Sheldrick, 1990)'
_diffrn_ambient_temperature 184(2)
_diffrn_measured_fraction_theta_full 0.912
_diffrn_measured_fraction_theta_max 0.912
_diffrn_radiation_monochromator graphite
_diffrn_radiation_source 'fine-focus sealed tube'
_diffrn_radiation_type MoK\a
_diffrn_radiation_wavelength 0.71073
_diffrn_reflns_av_R_equivalents 0.0206
_diffrn_reflns_av_sigmaI/netI 0.0294
_diffrn_reflns_limit_h_max 15
_diffrn_reflns_limit_h_min -14
_diffrn_reflns_limit_k_max 10
_diffrn_reflns_limit_k_min -13
_diffrn_reflns_limit_l_max 13
_diffrn_reflns_limit_l_min -16
_diffrn_reflns_number 7206
_diffrn_reflns_theta_full 27.48
_diffrn_reflns_theta_max 27.48
_diffrn_reflns_theta_min 1.69
_exptl_absorpt_coefficient_mu 1.725
_exptl_absorpt_correction_T_max 0.7942
_exptl_absorpt_correction_T_min 0.7242
_exptl_absorpt_correction_type multi-scan
_exptl_absorpt_process_details SADABS
_exptl_crystal_density_diffrn 2.011
_exptl_crystal_density_method 'not measured'
_exptl_crystal_F_000 952
_exptl_crystal_size_max 0.20
_exptl_crystal_size_mid 0.18
_exptl_crystal_size_min 0.14
_refine_diff_density_max 0.406
_refine_diff_density_min -0.518
_refine_diff_density_rms 0.078
_refine_ls_extinction_method none
_refine_ls_goodness_of_fit_ref 1.010
_refine_ls_hydrogen_treatment mixed
_refine_ls_matrix_type full
_refine_ls_number_parameters 217
_refine_ls_number_reflns 3330
_refine_ls_number_restraints 0
_refine_ls_restrained_S_all 1.010
_refine_ls_R_factor_all 0.0299
_refine_ls_R_factor_gt 0.0256
_refine_ls_shift/su_max 0.001
_refine_ls_shift/su_mean 0.000
_refine_ls_structure_factor_coef Fsqd
_refine_ls_weighting_details 'calc w=1/[\s^2^(Fo^2^)+(0.0325P)^2^+0.0000P] where P=(Fo^2^+2Fc^2^)/3'
_refine_ls_weighting_scheme calc
_refine_ls_wR_factor_gt 0.0603
_refine_ls_wR_factor_ref 0.0615
_reflns_number_gt 2884
_reflns_number_total 3330
_reflns_threshold_expression >2sigma(I)
_cod_data_source_file b309176g.txt
_cod_data_source_block hs0289p_(6)
_cod_depositor_comments
;
The following automatic conversions were performed:
'_symmetry_cell_setting' value 'MONOCLINIC' changed to 'monoclinic'
according to '/home/saulius/struct/CIF-dictionaries/cif_core.dic'
dictionary named 'cif_core.dic' version 2.4.1 from
2010-06-29.

'_exptl_absorpt_correction_type' value 'MULTI-SCAN' changed
to 'multi-scan' according to
'/home/saulius/struct/CIF-dictionaries/cif_core.dic' dictionary named
'cif_core.dic' version 2.4.1 from 2010-06-29.

Automatic conversion script
Id: cif_fix_enum 1527 2010-12-29 10:47:43Z saulius 
;
_cod_original_sg_symbol_H-M P2(1)/c
_cod_database_code 7013501

loop_
_symmetry_equiv_pos_as_xyz
'x, y, z'
'-x, y+1/2, -z+1/2'
'-x, -y, -z'
'x, -y-1/2, z-1/2'

loop_
_atom_site_label
_atom_site_type_symbol
_atom_site_fract_x
_atom_site_fract_y
_atom_site_fract_z
_atom_site_U_iso_or_equiv
_atom_site_adp_type
_atom_site_occupancy
_atom_site_symmetry_multiplicity
_atom_site_calc_flag
_atom_site_refinement_flags
_atom_site_disorder_assembly
_atom_site_disorder_group
Ag1 Ag 0.390479(15) 0.065803(19) 0.039036(15) 0.03071(8) Uani 1 1 d . . .
S1 S 0.18954(5) 0.19507(6) -0.21302(5) 0.02897(15) Uani 1 1 d . . .
S2 S 0.32283(5) 0.04200(6) -0.33737(5) 0.02689(15) Uani 1 1 d . . .
N1 N 0.21277(16) 0.07321(18) 0.07246(16) 0.0251(4) Uani 1 1 d . . .
N2 N 0.52856(14) -0.00570(18) 0.16976(15) 0.0231(4) Uani 1 1 d . . .
N3 N 0.39076(15) 0.08082(17) -0.13790(16) 0.0222(4) Uani 1 1 d . . .
Cl1 Cl 0.35961(5) -0.28155(6) -0.08866(5) 0.02891(14) Uani 1 1 d . . .
C1 C 0.2045(2) -0.0210(3) 0.1401(2) 0.0335(6) Uani 1 1 d . . .
H1A H 0.2644 -0.0775 0.1596 0.040 Uiso 1 1 calc R . .
C2 C 0.1123(2) -0.0419(3) 0.1845(2) 0.0363(6) Uani 1 1 d . . .
H2A H 0.1118 -0.1092 0.2327 0.044 Uiso 1 1 calc R . .
C3 C 0.0240(2) 0.0380(3) 0.1557(2) 0.0337(6) Uani 1 1 d . . .
H3A H -0.0387 0.0255 0.1837 0.040 Uiso 1 1 calc R . .
C4 C 0.02660(18) 0.1403(2) 0.08330(19) 0.0278(5) Uani 1 1 d . . .
C5 C -0.0636(2) 0.2272(3) 0.0531(2) 0.0359(6) Uani 1 1 d . . .
H5A H -0.1272 0.2161 0.0800 0.043 Uiso 1 1 calc R . .
C6 C -0.0579(2) 0.3258(3) -0.0142(2) 0.0416(7) Uani 1 1 d . . .
H6A H -0.1174 0.3830 -0.0333 0.050 Uiso 1 1 calc R . .
C7 C 0.0372(2) 0.3429(3) -0.0558(2) 0.0344(6) Uani 1 1 d . . .
H7A H 0.0396 0.4118 -0.1022 0.041 Uiso 1 1 calc R . .
C8 C 0.12751(18) 0.2601(2) -0.02974(18) 0.0241(5) Uani 1 1 d . . .
C9 C 0.12346(18) 0.1560(2) 0.04160(18) 0.0232(5) Uani 1 1 d . . .
C10 C 0.2212(2) 0.2812(2) -0.08466(19) 0.0268(5) Uani 1 1 d . . .
H10A H 0.2900 0.2484 -0.0407 0.032 Uiso 1 1 calc R . .
H10B H 0.2303 0.3735 -0.0963 0.032 Uiso 1 1 calc R . .
C11 C 0.30872(18) 0.1069(2) -0.21708(18) 0.0215(5) Uani 1 1 d . . .
C12 C 0.44780(18) -0.0240(2) -0.26964(19) 0.0239(5) Uani 1 1 d . . .
C13 C 0.5170(2) -0.1103(3) -0.3211(2) 0.0319(6) Uani 1 1 d . . .
H13A H 0.5824 -0.1358 -0.2696 0.048 Uiso 1 1 calc R . .
H13B H 0.5384 -0.0647 -0.3786 0.048 Uiso 1 1 calc R . .
H13C H 0.4751 -0.1863 -0.3485 0.048 Uiso 1 1 calc R . .
O1 O 0.47435(15) -0.29612(18) -0.09382(17) 0.0443(5) Uani 1 1 d . . .
O2 O 0.31604(17) -0.40538(17) -0.06583(17) 0.0439(5) Uani 1 1 d . . .
O3 O 0.29586(16) -0.23193(19) -0.18741(16) 0.0493(5) Uani 1 1 d . . .
O4 O 0.35314(16) -0.19213(17) -0.00418(16) 0.0411(5) Uani 1 1 d . . .

loop_
_atom_site_aniso_label
_atom_site_aniso_U_11
_atom_site_aniso_U_22
_atom_site_aniso_U_33
_atom_site_aniso_U_23
_atom_site_aniso_U_13
_atom_site_aniso_U_12
Ag1 0.02483(12) 0.04268(14) 0.02411(12) 0.00302(8) 0.00425(8) 0.00998(8)
S1 0.0229(3) 0.0386(4) 0.0251(3) 0.0018(3) 0.0046(2) 0.0082(3)
S2 0.0244(3) 0.0345(3) 0.0209(3) -0.0005(2) 0.0030(2) 0.0036(2)
N1 0.0223(10) 0.0278(11) 0.0256(11) -0.0006(8) 0.0064(9) 0.0019(8)
N2 0.0211(10) 0.0232(10) 0.0252(11) 0.0006(8) 0.0054(8) 0.0016(8)
N3 0.0201(10) 0.0244(11) 0.0222(11) 0.0016(8) 0.0047(8) 0.0009(8)
Cl1 0.0289(3) 0.0251(3) 0.0341(3) -0.0017(2) 0.0100(3) -0.0025(2)
C1 0.0346(14) 0.0337(14) 0.0318(15) 0.0040(12) 0.0065(12) 0.0062(12)
C2 0.0442(16) 0.0350(15) 0.0307(15) 0.0013(11) 0.0102(13) -0.0089(12)
C3 0.0327(14) 0.0431(16) 0.0281(14) -0.0100(12) 0.0125(11) -0.0158(12)
C4 0.0213(12) 0.0360(14) 0.0261(13) -0.0113(11) 0.0054(10) -0.0048(10)
C5 0.0224(12) 0.0505(18) 0.0355(16) -0.0114(13) 0.0080(11) 0.0011(12)
C6 0.0268(14) 0.0507(18) 0.0464(18) -0.0088(14) 0.0062(13) 0.0178(13)
C7 0.0354(14) 0.0318(15) 0.0356(15) -0.0005(11) 0.0066(12) 0.0081(11)
C8 0.0242(12) 0.0234(12) 0.0244(13) -0.0040(9) 0.0046(10) 0.0020(10)
C9 0.0211(11) 0.0254(13) 0.0223(12) -0.0081(9) 0.0029(10) -0.0008(9)
C10 0.0294(13) 0.0221(12) 0.0294(14) 0.0000(10) 0.0073(11) 0.0020(10)
C11 0.0201(11) 0.0220(11) 0.0232(12) 0.0026(9) 0.0062(10) -0.0012(9)
C12 0.0215(11) 0.0243(12) 0.0255(13) -0.0001(10) 0.0038(10) -0.0018(10)
C13 0.0289(13) 0.0369(14) 0.0293(14) -0.0040(11) 0.0050(11) 0.0060(11)
O1 0.0335(10) 0.0372(11) 0.0692(15) -0.0005(10) 0.0262(10) 0.0016(8)
O2 0.0490(12) 0.0265(10) 0.0606(14) 0.0010(9) 0.0221(10) -0.0090(9)
O3 0.0485(12) 0.0555(13) 0.0377(12) 0.0090(10) -0.0038(9) -0.0142(10)
O4 0.0462(11) 0.0331(10) 0.0459(12) -0.0112(9) 0.0143(9) 0.0009(9)

loop_
_atom_type_symbol
_atom_type_description
_atom_type_scat_dispersion_real
_atom_type_scat_dispersion_imag
_atom_type_scat_source
C C 0.0033 0.0016 'International Tables Vol C Tables 4.2.6.8 and 6.1.1.4'
H H 0.0000 0.0000 'International Tables Vol C Tables 4.2.6.8 and 6.1.1.4'
N N 0.0061 0.0033 'International Tables Vol C Tables 4.2.6.8 and 6.1.1.4'
O O 0.0106 0.0060 'International Tables Vol C Tables 4.2.6.8 and 6.1.1.4'
S S 0.1246 0.1234 'International Tables Vol C Tables 4.2.6.8 and 6.1.1.4'
Ag Ag -0.8971 1.1015 'International Tables Vol C Tables 4.2.6.8 and 6.1.1.4'
Cl Cl 0.1484 0.1585 'International Tables Vol C Tables 4.2.6.8 and 6.1.1.4'

loop_
_geom_angle_atom_site_label_1
_geom_angle_atom_site_label_2
_geom_angle_atom_site_label_3
_geom_angle
_geom_angle_site_symmetry_1
_geom_angle_site_symmetry_3
_geom_angle_publ_flag
N2 Ag1 N3 127.13(7) . . ?
N2 Ag1 N1 117.70(7) . . ?
N3 Ag1 N1 112.95(7) . . ?
N2 Ag1 Ag1 64.11(5) . 3_655 ?
N3 Ag1 Ag1 63.43(5) . 3_655 ?
N1 Ag1 Ag1 156.79(5) . 3_655 ?
C11 S1 C10 105.30(11) . . ?
C11 S2 C12 87.42(11) . . ?
C1 N1 C9 118.0(2) . . ?
C1 N1 Ag1 108.06(16) . . ?
C9 N1 Ag1 133.83(16) . . ?
C12 N2 N3 113.89(18) 3_655 3_655 ?
C12 N2 Ag1 129.67(16) 3_655 . ?
N3 N2 Ag1 115.92(14) 3_655 . ?
C11 N3 N2 111.68(19) . 3_655 ?
C11 N3 Ag1 128.72(16) . . ?
N2 N3 Ag1 114.46(13) 3_655 . ?
O3 Cl1 O2 109.84(12) . . ?
O3 Cl1 O4 109.31(12) . . ?
O2 Cl1 O4 109.09(12) . . ?
O3 Cl1 O1 110.51(12) . . ?
O2 Cl1 O1 109.43(12) . . ?
O4 Cl1 O1 108.63(11) . . ?
N1 C1 C2 124.7(2) . . ?
N1 C1 H1A 117.6 . . ?
C2 C1 H1A 117.6 . . ?
C3 C2 C1 118.4(3) . . ?
C3 C2 H2A 120.8 . . ?
C1 C2 H2A 120.8 . . ?
C2 C3 C4 120.1(2) . . ?
C2 C3 H3A 120.0 . . ?
C4 C3 H3A 120.0 . . ?
C3 C4 C5 121.5(2) . . ?
C3 C4 C9 118.4(2) . . ?
C5 C4 C9 120.1(2) . . ?
C6 C5 C4 120.3(2) . . ?
C6 C5 H5A 119.9 . . ?
C4 C5 H5A 119.9 . . ?
C5 C6 C7 120.4(2) . . ?
C5 C6 H6A 119.8 . . ?
C7 C6 H6A 119.8 . . ?
C8 C7 C6 121.8(3) . . ?
C8 C7 H7A 119.1 . . ?
C6 C7 H7A 119.1 . . ?
C7 C8 C9 118.7(2) . . ?
C7 C8 C10 117.4(2) . . ?
C9 C8 C10 123.7(2) . . ?
N1 C9 C8 120.8(2) . . ?
N1 C9 C4 120.4(2) . . ?
C8 C9 C4 118.8(2) . . ?
C8 C10 S1 108.63(16) . . ?
C8 C10 H10A 110.0 . . ?
S1 C10 H10A 110.0 . . ?
C8 C10 H10B 110.0 . . ?
S1 C10 H10B 110.0 . . ?
H10A C10 H10B 108.3 . . ?
N3 C11 S2 114.10(17) . . ?
N3 C11 S1 127.17(19) . . ?
S2 C11 S1 118.72(13) . . ?
N2 C12 C13 124.0(2) 3_655 . ?
N2 C12 S2 112.89(18) 3_655 . ?
C13 C12 S2 123.05(18) . . ?
C12 C13 H13A 109.5 . . ?
C12 C13 H13B 109.5 . . ?
H13A C13 H13B 109.5 . . ?
C12 C13 H13C 109.5 . . ?
H13A C13 H13C 109.5 . . ?
H13B C13 H13C 109.5 . . ?

loop_
_geom_bond_atom_site_label_1
_geom_bond_atom_site_label_2
_geom_bond_distance
_geom_bond_site_symmetry_2
_geom_bond_publ_flag
Ag1 N2 2.2366(18) . ?
Ag1 N3 2.279(2) . ?
Ag1 N1 2.324(2) . ?
Ag1 Ag1 3.3638(5) 3_655 ?
S1 C11 1.737(2) . ?
S1 C10 1.836(2) . ?
S2 C11 1.727(2) . ?
S2 C12 1.733(2) . ?
N1 C1 1.320(3) . ?
N1 C9 1.379(3) . ?
N2 C12 1.289(3) 3_655 ?
N2 N3 1.390(3) 3_655 ?
N3 C11 1.295(3) . ?
N3 N2 1.390(3) 3_655 ?
Cl1 O3 1.4315(19) . ?
Cl1 O2 1.4363(18) . ?
Cl1 O4 1.4375(18) . ?
Cl1 O1 1.4383(18) . ?
C1 C2 1.395(4) . ?
C1 H1A 0.9300 . ?
C2 C3 1.349(4) . ?
C2 H2A 0.9300 . ?
C3 C4 1.409(4) . ?
C3 H3A 0.9300 . ?
C4 C5 1.412(3) . ?
C4 C9 1.421(3) . ?
C5 C6 1.344(4) . ?
C5 H5A 0.9300 . ?
C6 C7 1.403(4) . ?
C6 H6A 0.9300 . ?
C7 C8 1.382(3) . ?
C7 H7A 0.9300 . ?
C8 C9 1.417(3) . ?
C8 C10 1.496(3) . ?
C10 H10A 0.9700 . ?
C10 H10B 0.9700 . ?
C12 N2 1.289(3) 3_655 ?
C12 C13 1.483(3) . ?
C13 H13A 0.9600 . ?
C13 H13B 0.9600 . ?
C13 H13C 0.9600 . ?
